data_7109257
loop_
_publ_author_name
'Patrick Larpent'
'Abdelaziz Jouaiti'
'Nathalie Kyritsakasa'
'Mir Wais Hosseini'

_publ_section_title
;
 Molecular tectonics: homochiral 3D cuboid coordination networks based on
 enantiomerically pure organic tectons and ZnSiF6
;
_journal_name_full Chem.Commun.
_journal_page_first 4468
_journal_paper_doi 10.1039/c3cc41140k
_journal_volume 49
_journal_year 2013
_chemical_formula_moiety 'C48 H56 F6 N4 O4 Si Zn, 3(C H Cl3)'
_chemical_formula_sum 'C51 H59 Cl9 F6 N4 O4 Si Zn'
_chemical_formula_weight 1318.53
_chemical_name_systematic
;
?
;
_space_group_IT_number 75
_symmetry_cell_setting tetragonal
_symmetry_space_group_name_Hall 'P 4'
_symmetry_space_group_name_H-M 'P 4'
_atom_sites_solution_hydrogens geom
_atom_sites_solution_primary direct
_atom_sites_solution_secondary difmap
_audit_creation_method SHELXL-97
_cell_angle_alpha 90.00
_cell_angle_beta 90.00
_cell_angle_gamma 90.00
_cell_formula_units_Z 4
_cell_length_a 22.0656(6)
_cell_length_b 22.0656(6)
_cell_length_c 15.2730(7)
_cell_measurement_reflns_used 9884
_cell_measurement_temperature 173(2)
_cell_measurement_theta_max 27.75
_cell_measurement_theta_min 2.28
_cell_volume 7436.3(4)
_computing_cell_refinement 'Bruker SMART'
_computing_data_collection 'Bruker SMART'
_computing_data_reduction 'Bruker SAINT'
_computing_molecular_graphics 'Bruker SHELXTL'
_computing_publication_material 'Bruker SHELXTL'
_computing_structure_refinement 'SHELXL-97 (Sheldrick, 1997)'
_computing_structure_solution 'SHELXS-97 (Sheldrick, 1990)'
_diffrn_ambient_temperature 173(2)
_diffrn_measured_fraction_theta_full 0.996
_diffrn_measured_fraction_theta_max 0.996
_diffrn_measurement_device_type 'CCD area detector'
_diffrn_measurement_method 'phi and omega scans'
_diffrn_radiation_monochromator graphite
_diffrn_radiation_source 'fine-focus sealed tube'
_diffrn_radiation_type MoK\a
_diffrn_radiation_wavelength 0.71073
_diffrn_reflns_av_R_equivalents 0.0597
_diffrn_reflns_av_sigmaI/netI 0.0756
_diffrn_reflns_limit_h_max 21
_diffrn_reflns_limit_h_min -21
_diffrn_reflns_limit_k_max 31
_diffrn_reflns_limit_k_min 0
_diffrn_reflns_limit_l_max 21
_diffrn_reflns_limit_l_min -21
_diffrn_reflns_number 78262
_diffrn_reflns_theta_full 30.10
_diffrn_reflns_theta_max 30.10
_diffrn_reflns_theta_min 1.62
_exptl_absorpt_coefficient_mu 0.721
_exptl_absorpt_correction_T_max 0.9717
_exptl_absorpt_correction_T_min 0.9445
_exptl_absorpt_correction_type multi-scan
_exptl_absorpt_process_details sadabs
_exptl_crystal_colour colorless
_exptl_crystal_density_diffrn 1.178
_exptl_crystal_density_meas ?
_exptl_crystal_density_method 'not measured'
_exptl_crystal_description prism
_exptl_crystal_F_000 2704
_exptl_crystal_size_max 0.08
_exptl_crystal_size_mid 0.06
_exptl_crystal_size_min 0.04
_platon_squeeze_details
;
;
_refine_diff_density_max 1.539
_refine_diff_density_min -1.451
_refine_diff_density_rms 0.202
_refine_ls_abs_structure_details 'Flack H D (1983), Acta Cryst. A39, 876-881'
_refine_ls_abs_structure_Flack 0.10(3)
_refine_ls_extinction_coef 0.0011(5)
_refine_ls_extinction_expression Fc^*^=kFc[1+0.001xFc^2^\l^3^/sin(2\q)]^-1/4^
_refine_ls_extinction_method SHELXL
_refine_ls_goodness_of_fit_ref 1.270
_refine_ls_hydrogen_treatment constr
_refine_ls_matrix_type full
_refine_ls_number_parameters 533
_refine_ls_number_reflns 21762
_refine_ls_number_restraints 28
_refine_ls_restrained_S_all 1.070
_refine_ls_R_factor_all 0.1980
_refine_ls_R_factor_gt 0.1136
_refine_ls_shift/su_max 0.022
_refine_ls_shift/su_mean 0.038
_refine_ls_structure_factor_coef Fsqd
_refine_ls_weighting_details 'calc w=1/[\s^2^(Fo^2^)+(0.2000P)^2^+0.0200P] where P=(Fo^2^+2Fc^2^)/3'
_refine_ls_weighting_scheme calc
_refine_ls_wR_factor_gt 0.4063
_refine_ls_wR_factor_ref 0.4329
_reflns_number_gt 11626
_reflns_number_total 21762
_reflns_threshold_expression >2sigma(I)
_cod_data_source_file c3cc41140k.txt
_cod_data_source_block e2502b
_cod_depositor_comments
;
The following automatic conversions were performed:

'_exptl_crystal_density_meas' value 'none' was changed to '?' - the
value is perceived as not measured.

Automatic conversion script
Id: cif_fix_values 3008 2015-01-20 13:52:24Z robertas 
;
_cod_original_sg_symbol_H-M P4
_cod_database_code 7109257

loop_
_symmetry_equiv_pos_as_xyz
'x, y, z'
'-x, -y, z'
'-y, x, z'
'y, -x, z'

loop_
_atom_site_label
_atom_site_type_symbol
_atom_site_fract_x
_atom_site_fract_y
_atom_site_fract_z
_atom_site_U_iso_or_equiv
_atom_site_adp_type
_atom_site_occupancy
_atom_site_symmetry_multiplicity
_atom_site_calc_flag
_atom_site_refinement_flags
_atom_site_disorder_assembly
_atom_site_disorder_group
Zn1 Zn 0.5000 0.5000 0.02092(9) 0.0154(3) Uani 1 4 d S . .
Zn2 Zn 0.5000 0.5000 0.51983(9) 0.0149(3) Uani 1 4 d S . .
Zn3 Zn 0.0000 0.0000 -0.00895(15) 0.0369(5) Uani 1 4 d S . .
Zn4 Zn 0.0000 0.0000 0.48979(15) 0.0369(5) Uani 1 4 d S . .
Si1 Si 0.5000 0.5000 0.2697(3) 0.0250(12) Uani 1 4 d S . .
F1 F 0.5000 0.5000 0.1585(5) 0.0250(12) Uani 1 4 d S . .
F2 F 0.5103(2) 0.4260(2) 0.2687(5) 0.0250(12) Uani 1 4 d S . .
F3 F 0.5000 0.5000 0.3806(7) 0.0250(12) Uani 1 4 d S . .
Si2 Si 0.5000 0.5000 0.7686(3) 0.0257(12) Uani 1 4 d S . .
F4 F 0.5000 0.5000 0.6605(7) 0.0257(12) Uani 1 4 d S . .
F5 F 0.5753(4) 0.5006(4) 0.7718(8) 0.0257(12) Uani 1 4 d S . .
F6 F 0.5000 0.5000 -0.1181(6) 0.0257(12) Uani 1 4 d S . .
Si3 Si 0.0000 0.0000 0.2405(4) 0.0257(12) Uani 1 4 d S . .
F7 F 0.0000 0.0000 0.3552(6) 0.0257(12) Uani 1 4 d S . .
F8 F 0.0738(3) -0.0120(3) 0.2402(5) 0.0257(12) Uani 1 4 d S . .
F9 F 0.0000 0.0000 0.1257(7) 0.0257(12) Uani 1 4 d S . .
Si4 Si 0.0000 0.0000 0.7421(4) 0.0278(12) Uani 1 4 d S . .
F10 F 0.0000 0.0000 0.6277(7) 0.0278(12) Uani 1 4 d S . .
F11 F 0.0728(5) 0.0087(5) 0.7401(10) 0.0278(12) Uani 1 4 d S . .
F12 F 0.0000 0.0000 0.8558(8) 0.0278(12) Uani 1 4 d S . .
N1 N 0.4319(2) 0.4342(2) 0.0189(5) 0.0208(11) Uani 1 1 d . . .
C1 C 0.4241(4) 0.3909(4) 0.0840(5) 0.0354(19) Uani 1 1 d . . .
H1 H 0.4495 0.3926 0.1342 0.043 Uiso 1 1 calc R . .
C2 C 0.3821(4) 0.3467(4) 0.0792(6) 0.039(2) Uani 1 1 d . . .
H2 H 0.3837 0.3145 0.1206 0.047 Uiso 1 1 calc R . .
C3 C 0.3362(3) 0.3460(4) 0.0157(6) 0.0337(17) Uani 1 1 d . . .
C4 C 0.3401(4) 0.3942(4) -0.0448(6) 0.042(2) Uani 1 1 d . . .
H4 H 0.3100 0.3978 -0.0890 0.051 Uiso 1 1 calc R . .
C5 C 0.3868(4) 0.4365(3) -0.0415(5) 0.0301(17) Uani 1 1 d . . .
H5 H 0.3872 0.4684 -0.0833 0.036 Uiso 1 1 calc R . .
C6 C 0.2917(4) 0.3011(4) 0.0107(6) 0.045(2) Uani 1 1 d . . .
C7 C 0.3084(4) 0.2376(4) 0.0188(7) 0.0421(19) Uani 1 1 d . . .
H7 H 0.3498 0.2271 0.0273 0.051 Uiso 1 1 calc R . .
C8 C 0.2658(4) 0.1928(4) 0.0143(6) 0.0393(18) Uani 1 1 d . . .
C9 C 0.2055(4) 0.2071(4) 0.0037(5) 0.042(2) Uani 1 1 d . . .
C10 C 0.1872(4) 0.2661(6) 0.0046(6) 0.055(3) Uani 1 1 d . . .
H10 H 0.1450 0.2745 0.0032 0.066 Uiso 1 1 calc R . .
C11 C 0.2274(4) 0.3145(4) 0.0073(6) 0.046(2) Uiso 1 1 d . . .
O1 O 0.2861(4) 0.1337(4) 0.0168(7) 0.096(3) Uani 1 1 d D . .
C12 C 0.3494(5) 0.1127(4) -0.0129(9) 0.089 Uiso 1 1 d D . .
C13 C 0.3754(16) 0.1462(10) -0.0936(16) 0.089 Uiso 0.467(16) 1 d PD . .
C14 C 0.3499(13) 0.0493(7) 0.0274(16) 0.089 Uiso 0.467(16) 1 d PD . .
C15 C 0.3183(13) 0.0030(7) -0.033(2) 0.089 Uiso 0.467(16) 1 d PD . .
O2 O 0.2139(3) 0.3712(4) -0.0005(7) 0.079(3) Uani 1 1 d D . .
C16 C 0.1460(4) 0.3853(6) 0.0078(8) 0.096(4) Uiso 1 1 d D . .
C17 C 0.1300(13) 0.4476(11) -0.032(3) 0.107 Uiso 0.44(2) 1 d PD . .
C18 C 0.1274(7) 0.3864(7) 0.1061(9) 0.107 Uiso 1 1 d D . .
C19 C 0.1745(13) 0.4237(15) 0.1585(14) 0.102 Uiso 0.44(2) 1 d PD . .
C20 C 0.1563(5) 0.1572(5) 0.0012(7) 0.053(3) Uani 1 1 d . . .
C21 C 0.1132(5) 0.1583(5) -0.0647(7) 0.061(3) Uani 1 1 d . . .
H21 H 0.1133 0.1890 -0.1083 0.073 Uiso 1 1 calc R . .
C22 C 0.0687(5) 0.1116(5) -0.0646(6) 0.053(3) Uani 1 1 d . . .
H22 H 0.0363 0.1133 -0.1056 0.063 Uiso 1 1 calc R K .
N2 N 0.0714(3) 0.0684(3) -0.0117(6) 0.0423(17) Uani 1 1 d . . .
C23 C 0.1133(4) 0.0657(4) 0.0551(7) 0.051(2) Uani 1 1 d . . .
H23 H 0.1113 0.0339 0.0969 0.061 Uiso 1 1 calc R . .
C24 C 0.1604(5) 0.1110(5) 0.0617(8) 0.056(3) Uiso 1 1 d . . .
H24 H 0.1917 0.1091 0.1043 0.067 Uiso 1 1 calc R . .
N3 N 0.4330(3) 0.4293(2) 0.5148(4) 0.0236(12) Uani 1 1 d . . .
C27 C 0.3890(3) 0.4285(4) 0.5794(6) 0.038(2) Uani 1 1 d . . .
H27 H 0.3895 0.4576 0.6253 0.046 Uiso 1 1 calc R . .
C28 C 0.3430(4) 0.3836(5) 0.5760(6) 0.053(3) Uani 1 1 d . . .
H28 H 0.3114 0.3830 0.6182 0.064 Uiso 1 1 calc R . .
C29 C 0.3449(4) 0.3399(4) 0.5089(6) 0.043(2) Uani 1 1 d . . .
C30 C 0.3910(4) 0.3438(4) 0.4509(6) 0.044(2) Uani 1 1 d . . .
H30 H 0.3933 0.3148 0.4050 0.053 Uiso 1 1 calc R . .
C31 C 0.4332(3) 0.3865(3) 0.4555(5) 0.0307(16) Uani 1 1 d . . .
H31 H 0.4651 0.3861 0.4138 0.037 Uiso 1 1 calc R . .
C32 C 0.2957(2) 0.2943(2) 0.5066(5) 0.0546(11) Uani 1 1 d G . .
C33 C 0.30882(19) 0.2331(2) 0.4958(5) 0.0546(11) Uani 1 1 d G . .
C34 C 0.2621(2) 0.1911(2) 0.4898(5) 0.0546(11) Uani 1 1 d G . .
H34 H 0.2710 0.1493 0.4824 0.066 Uiso 1 1 calc R . .
C35 C 0.2021(2) 0.2103(2) 0.4946(5) 0.0546(11) Uani 1 1 d G . .
C36 C 0.18899(19) 0.2714(2) 0.5055(5) 0.0546(11) Uani 1 1 d G . .
C37 C 0.2358(2) 0.3134(2) 0.5115(5) 0.0546(11) Uani 1 1 d G . .
H37 H 0.2268 0.3552 0.5189 0.066 Uiso 1 1 calc R . .
O3 O 0.3663(3) 0.2164(3) 0.4880(6) 0.067(2) Uani 1 1 d D . .
C38 C 0.3861(7) 0.1524(6) 0.5186(11) 0.129(6) Uiso 1 1 d D . .
H38 H 0.3621 0.1260 0.4781 0.154 Uiso 1 1 calc R . .
C39 C 0.3773(8) 0.1193(8) 0.6062(10) 0.111(5) Uiso 1 1 d D . .
H39A H 0.4157 0.1010 0.6244 0.166 Uiso 1 1 calc R . .
H39B H 0.3467 0.0874 0.5992 0.166 Uiso 1 1 calc R . .
H39C H 0.3637 0.1482 0.6508 0.166 Uiso 1 1 calc R . .
C40 C 0.4508(7) 0.1421(8) 0.4843(11) 0.126 Uiso 1 1 d D . .
H40A H 0.4671 0.1020 0.5014 0.151 Uiso 1 1 calc R . .
H40B H 0.4537 0.1473 0.4200 0.151 Uiso 1 1 calc R . .
C41 C 0.4810(9) 0.1944(8) 0.5346(14) 0.126 Uiso 1 1 d D . .
H41A H 0.4554 0.2305 0.5311 0.189 Uiso 1 1 calc R . .
H41B H 0.5207 0.2031 0.5086 0.189 Uiso 1 1 calc R . .
H41C H 0.4863 0.1827 0.5960 0.189 Uiso 1 1 calc R . .
O4 O 0.1284(4) 0.2903(4) 0.5024(9) 0.101(4) Uani 1 1 d D . .
C42 C 0.1094(6) 0.3551(5) 0.4857(9) 0.099(4) Uiso 1 1 d D . .
H42 H 0.1335 0.3866 0.5175 0.118 Uiso 1 1 calc R . .
C43 C 0.1221(7) 0.3503(8) 0.3878(8) 0.097(5) Uiso 1 1 d D . .
H43A H 0.1280 0.3061 0.3812 0.117 Uiso 1 1 calc R . .
H43B H 0.1635 0.3675 0.3846 0.117 Uiso 1 1 calc R . .
C44 C 0.0972(8) 0.3671(8) 0.2972(9) 0.109 Uiso 1 1 d D . .
H44A H 0.0529 0.3681 0.2993 0.164 Uiso 1 1 calc R . .
H44B H 0.1104 0.3369 0.2542 0.164 Uiso 1 1 calc R . .
H44C H 0.1125 0.4071 0.2802 0.164 Uiso 1 1 calc R . .
C45 C 0.0438(6) 0.3473(7) 0.5170(11) 0.098(4) Uiso 1 1 d D . .
H45A H 0.0283 0.3079 0.4976 0.146 Uiso 1 1 calc R . .
H45B H 0.0186 0.3797 0.4924 0.146 Uiso 1 1 calc R . .
H45C H 0.0425 0.3494 0.5811 0.146 Uiso 1 1 calc R . .
C46 C 0.1516(2) 0.1624(2) 0.4895(4) 0.049(2) Uani 1 1 d G . .
C47 C 0.1041(3) 0.1620(2) 0.5492(4) 0.053(3) Uani 1 1 d G . .
H47 H 0.1011 0.1931 0.5921 0.063 Uiso 1 1 calc R . .
C48 C 0.0609(2) 0.1162(3) 0.5461(4) 0.056(3) Uani 1 1 d G . .
H48 H 0.0284 0.1160 0.5869 0.067 Uiso 1 1 calc R . .
N4 N 0.0653(2) 0.0708(2) 0.4834(4) 0.050(2) Uani 1 1 d G . .
C49 C 0.1128(3) 0.0712(3) 0.4237(4) 0.066(3) Uani 1 1 d G . .
H49 H 0.1158 0.0402 0.3808 0.080 Uiso 1 1 calc R . .
C50 C 0.1560(3) 0.1170(3) 0.4267(4) 0.053(2) Uani 1 1 d G . .
H50 H 0.1885 0.1173 0.3859 0.064 Uiso 1 1 calc R . .
C51 C 0.5755(6) 0.3051(6) 0.2672(10) 0.081(3) Uani 1 1 d . . .
H51 H 0.5759 0.3504 0.2704 0.097 Uiso 1 1 calc R . .
Cl1 Cl 0.54038(16) 0.27700(18) 0.3658(3) 0.0914(12) Uani 1 1 d . . .
Cl2 Cl 0.53162(19) 0.28395(17) 0.1754(3) 0.0952(11) Uani 1 1 d . . .
Cl3 Cl 0.64718(14) 0.28152(15) 0.2636(3) 0.0813(9) Uani 1 1 d . . .
C52 C 0.6960(8) 0.4303(7) 0.7867(12) 0.103(6) Uani 1 1 d . . .
H52 H 0.6510 0.4330 0.7934 0.123 Uiso 1 1 calc R . .
Cl4 Cl 0.7215(2) 0.4589(2) 0.8741(4) 0.1236(17) Uani 1 1 d . . .
Cl5 Cl 0.7100(3) 0.3514(2) 0.7708(4) 0.1299(17) Uani 1 1 d . . .
Cl6 Cl 0.7105(3) 0.4664(3) 0.6854(4) 0.156(3) Uani 1 1 d . . .
C54 C 0.0768(7) 0.1907(8) 0.2394(10) 0.100(5) Uani 1 1 d . . .
H54 H 0.0783 0.1454 0.2358 0.119 Uiso 1 1 calc R . .
Cl7 Cl 0.0412(2) 0.2247(2) 0.1403(4) 0.1196(16) Uani 1 1 d . . .
Cl8 Cl 0.0311(2) 0.2170(2) 0.3340(4) 0.1205(16) Uani 1 1 d . . .
Cl9 Cl 0.14637(19) 0.2210(2) 0.2442(3) 0.1037(12) Uani 1 1 d . . .
C13A C 0.3552(14) 0.1297(14) -0.114(2) 0.089 Uiso 0.533(16) 1 d P K 2
C14A C 0.3482(7) 0.0434(5) -0.0315(14) 0.089 Uiso 0.533(16) 1 d PD K 2
C15A C 0.4055(10) 0.0133(8) 0.0063(18) 0.089 Uiso 0.533(16) 1 d PD K 2
C17A C 0.1567(16) 0.4519(8) -0.021(2) 0.107 Uiso 0.56(2) 1 d PD K 2
C19A C 0.1068(14) 0.4533(9) 0.098(2) 0.107 Uiso 0.56(2) 1 d PD K 2

loop_
_atom_site_aniso_label
_atom_site_aniso_U_11
_atom_site_aniso_U_22
_atom_site_aniso_U_33
_atom_site_aniso_U_23
_atom_site_aniso_U_13
_atom_site_aniso_U_12
Zn1 0.0231(5) 0.0231(5) 0.0027(5) 0.000 0.000 0.000
Zn2 0.0211(4) 0.0211(4) 0.0025(6) 0.000 0.000 0.000
Zn3 0.0211(5) 0.0211(5) 0.0684(14) 0.000 0.000 0.000
Zn4 0.0222(5) 0.0222(5) 0.0663(13) 0.000 0.000 0.000
Si1 0.0215(17) 0.0215(17) 0.032(3) 0.000 0.000 0.000
F1 0.0215(17) 0.0215(17) 0.032(3) 0.000 0.000 0.000
F2 0.0215(17) 0.0215(17) 0.032(3) 0.000 0.000 0.000
F3 0.0215(17) 0.0215(17) 0.032(3) 0.000 0.000 0.000
Si2 0.0278(19) 0.0278(19) 0.022(3) 0.000 0.000 0.000
F4 0.0278(19) 0.0278(19) 0.022(3) 0.000 0.000 0.000
F5 0.0278(19) 0.0278(19) 0.022(3) 0.000 0.000 0.000
F6 0.0278(19) 0.0278(19) 0.022(3) 0.000 0.000 0.000
Si3 0.0251(18) 0.0251(18) 0.025(2) 0.000 0.000 0.000
F7 0.0251(18) 0.0251(18) 0.025(2) 0.000 0.000 0.000
F8 0.0251(18) 0.0251(18) 0.025(2) 0.000 0.000 0.000
F9 0.0251(18) 0.0251(18) 0.025(2) 0.000 0.000 0.000
Si4 0.0310(19) 0.0310(19) 0.020(2) 0.000 0.000 0.000
F10 0.0310(19) 0.0310(19) 0.020(2) 0.000 0.000 0.000
F11 0.0310(19) 0.0310(19) 0.020(2) 0.000 0.000 0.000
F12 0.0310(19) 0.0310(19) 0.020(2) 0.000 0.000 0.000
N1 0.024(3) 0.016(3) 0.022(3) 0.006(3) -0.003(3) 0.005(2)
C1 0.041(4) 0.033(4) 0.032(4) 0.005(3) 0.006(3) -0.024(3)
C2 0.037(4) 0.045(5) 0.035(5) 0.001(4) 0.003(3) 0.013(4)
C3 0.032(4) 0.042(4) 0.027(4) 0.015(4) 0.002(3) -0.010(3)
C4 0.038(4) 0.057(5) 0.032(4) 0.012(4) -0.011(3) -0.025(4)
C5 0.045(5) 0.032(4) 0.013(3) 0.006(3) 0.004(3) -0.012(3)
C6 0.047(5) 0.049(5) 0.039(5) 0.004(4) -0.006(4) -0.027(4)
C7 0.037(4) 0.033(4) 0.056(5) 0.005(4) 0.000(4) -0.008(3)
C8 0.045(4) 0.042(4) 0.031(4) 0.008(3) 0.002(4) -0.012(3)
C9 0.055(5) 0.045(5) 0.026(5) 0.015(3) -0.009(3) -0.018(4)
C10 0.036(5) 0.097(8) 0.032(5) 0.020(4) -0.007(3) -0.030(5)
O1 0.118(7) 0.069(5) 0.100(8) 0.000(5) -0.025(6) 0.017(5)
O2 0.036(3) 0.073(5) 0.129(8) 0.034(5) 0.012(4) -0.029(3)
C20 0.059(6) 0.048(5) 0.052(7) 0.011(4) -0.010(5) -0.015(4)
C21 0.073(7) 0.057(6) 0.052(6) 0.024(5) -0.021(5) -0.032(5)
C22 0.054(6) 0.068(7) 0.036(5) 0.012(4) -0.018(4) 0.028(5)
N2 0.028(3) 0.040(4) 0.058(5) -0.003(4) -0.010(4) -0.018(3)
C23 0.042(5) 0.037(5) 0.073(7) 0.015(5) -0.025(5) -0.018(4)
N3 0.031(3) 0.026(3) 0.013(3) -0.004(2) 0.014(2) -0.019(2)
C27 0.023(4) 0.037(4) 0.055(6) -0.009(4) 0.021(4) -0.012(3)
C28 0.047(5) 0.064(6) 0.049(6) 0.010(5) 0.020(4) -0.039(5)
C29 0.027(4) 0.063(6) 0.039(5) -0.011(4) 0.012(3) -0.027(4)
C30 0.060(5) 0.047(5) 0.026(4) -0.017(4) 0.015(4) -0.009(4)
C31 0.024(3) 0.035(4) 0.032(4) 0.001(3) 0.010(3) 0.010(3)
C32 0.0465(18) 0.0436(18) 0.074(3) -0.0154(16) 0.0202(17) -0.0180(15)
C33 0.0465(18) 0.0436(18) 0.074(3) -0.0154(16) 0.0202(17) -0.0180(15)
C34 0.0465(18) 0.0436(18) 0.074(3) -0.0154(16) 0.0202(17) -0.0180(15)
C35 0.0465(18) 0.0436(18) 0.074(3) -0.0154(16) 0.0202(17) -0.0180(15)
C36 0.0465(18) 0.0436(18) 0.074(3) -0.0154(16) 0.0202(17) -0.0180(15)
C37 0.0465(18) 0.0436(18) 0.074(3) -0.0154(16) 0.0202(17) -0.0180(15)
O3 0.058(4) 0.043(4) 0.100(6) 0.011(4) 0.024(4) 0.000(3)
O4 0.066(5) 0.065(5) 0.172(12) 0.011(6) 0.043(6) 0.010(4)
C46 0.056(6) 0.028(4) 0.064(6) -0.012(4) -0.003(5) -0.010(4)
C47 0.048(5) 0.034(5) 0.075(7) -0.005(4) 0.030(5) -0.009(4)
C48 0.066(6) 0.059(6) 0.043(5) -0.024(4) 0.019(5) -0.037(5)
N4 0.039(4) 0.036(4) 0.076(6) -0.014(4) -0.001(4) 0.006(3)
C49 0.082(8) 0.054(6) 0.063(7) -0.012(5) -0.011(6) -0.017(6)
C50 0.067(6) 0.040(5) 0.052(6) -0.008(4) 0.015(5) 0.005(4)
C51 0.094(8) 0.083(8) 0.066(7) 0.017(7) -0.005(7) 0.006(7)
Cl1 0.085(2) 0.102(3) 0.088(3) 0.0190(19) 0.0284(18) 0.0276(18)
Cl2 0.104(3) 0.090(2) 0.091(3) 0.0041(19) -0.023(2) 0.0167(19)
Cl3 0.0790(19) 0.103(2) 0.0622(18) 0.0205(18) 0.0040(16) 0.0245(16)
C52 0.113(12) 0.080(9) 0.115(14) 0.032(9) 0.038(10) 0.019(8)
Cl4 0.121(4) 0.129(4) 0.120(4) -0.044(3) -0.010(3) 0.031(3)
Cl5 0.193(5) 0.113(3) 0.084(3) 0.005(3) -0.033(3) 0.021(3)
Cl6 0.153(5) 0.182(6) 0.134(5) 0.078(4) 0.023(4) 0.005(4)
C54 0.106(10) 0.119(12) 0.073(9) 0.050(9) 0.001(8) -0.033(9)
Cl7 0.125(3) 0.108(3) 0.126(4) 0.022(3) -0.021(3) -0.020(3)
Cl8 0.137(4) 0.107(3) 0.117(4) 0.002(3) 0.020(3) -0.042(3)
Cl9 0.104(3) 0.125(3) 0.082(3) 0.010(2) 0.002(2) -0.026(2)

loop_
_atom_type_symbol
_atom_type_description
_atom_type_scat_dispersion_real
_atom_type_scat_dispersion_imag
_atom_type_scat_source
C C 0.0033 0.0016 'International Tables Vol C Tables 4.2.6.8 and 6.1.1.4'
H H 0.0000 0.0000 'International Tables Vol C Tables 4.2.6.8 and 6.1.1.4'
N N 0.0061 0.0033 'International Tables Vol C Tables 4.2.6.8 and 6.1.1.4'
O O 0.0106 0.0060 'International Tables Vol C Tables 4.2.6.8 and 6.1.1.4'
F F 0.0171 0.0103 'International Tables Vol C Tables 4.2.6.8 and 6.1.1.4'
Si Si 0.0817 0.0704 'International Tables Vol C Tables 4.2.6.8 and 6.1.1.4'
Zn Zn 0.2839 1.4301 'International Tables Vol C Tables 4.2.6.8 and 6.1.1.4'
Cl Cl 0.1484 0.1585 'International Tables Vol C Tables 4.2.6.8 and 6.1.1.4'

loop_
_geom_angle_atom_site_label_1
_geom_angle_atom_site_label_2
_geom_angle_atom_site_label_3
_geom_angle
_geom_angle_site_symmetry_1
_geom_angle_site_symmetry_3
N1 Zn1 N1 178.3(4) . 2_665
N1 Zn1 N1 89.988(6) . 4_565
N1 Zn1 N1 89.989(6) 2_665 4_565
N1 Zn1 N1 89.986(6) . 3_655
N1 Zn1 N1 89.987(7) 2_665 3_655
N1 Zn1 N1 178.3(4) 4_565 3_655
N1 Zn1 F1 90.85(19) . .
N1 Zn1 F1 90.84(19) 2_665 .
N1 Zn1 F1 90.84(19) 4_565 .
N1 Zn1 F1 90.84(19) 3_655 .
N1 Zn1 F6 89.15(19) . .
N1 Zn1 F6 89.16(19) 2_665 .
N1 Zn1 F6 89.16(19) 4_565 .
N1 Zn1 F6 89.16(19) 3_655 .
F1 Zn1 F6 180.000(1) . .
F3 Zn2 F4 180.000(3) . .
F3 Zn2 N3 87.95(18) . 2_665
F4 Zn2 N3 92.05(18) . 2_665
F3 Zn2 N3 87.95(17) . 4_565
F4 Zn2 N3 92.05(17) . 4_565
N3 Zn2 N3 89.929(13) 2_665 4_565
F3 Zn2 N3 87.95(17) . 3_655
F4 Zn2 N3 92.05(17) . 3_655
N3 Zn2 N3 89.927(14) 2_665 3_655
N3 Zn2 N3 175.9(3) 4_565 3_655
F3 Zn2 N3 87.95(18) . .
F4 Zn2 N3 92.05(18) . .
N3 Zn2 N3 175.9(3) 2_665 .
N3 Zn2 N3 89.927(14) 4_565 .
N3 Zn2 N3 89.925(14) 3_655 .
F9 Zn3 F12 180.0 . 1_554
F9 Zn3 N2 91.1(2) . 3
F12 Zn3 N2 88.9(2) 1_554 3
F9 Zn3 N2 91.1(2) . .
F12 Zn3 N2 88.9(2) 1_554 .
N2 Zn3 N2 89.983(9) 3 .
F9 Zn3 N2 91.1(2) . 2
F12 Zn3 N2 88.9(2) 1_554 2
N2 Zn3 N2 89.979(9) 3 2
N2 Zn3 N2 177.8(5) . 2
F9 Zn3 N2 91.1(2) . 4
F12 Zn3 N2 88.9(2) 1_554 4
N2 Zn3 N2 177.8(5) 3 4
N2 Zn3 N2 89.977(9) . 4
N2 Zn3 N2 89.978(9) 2 4
F7 Zn4 F10 180.000(2) . .
F7 Zn4 N4 87.4(4) . 3
F10 Zn4 N4 92.6(4) . 3
F7 Zn4 N4 87.4(5) . 4
F10 Zn4 N4 92.6(5) . 4
N4 Zn4 N4 174.7(7) 3 4
F7 Zn4 N4 87.4(6) . 2
F10 Zn4 N4 92.6(6) . 2
N4 Zn4 N4 89.88(18) 3 2
N4 Zn4 N4 89.9(2) 4 2
F7 Zn4 N4 87.35(19) . .
F10 Zn4 N4 92.65(19) . .
N4 Zn4 N4 89.88(19) 3 .
N4 Zn4 N4 89.9(2) 4 .
N4 Zn4 N4 174.7(7) 2 .
F2 Si1 F2 178.9(7) 2_665 .
F2 Si1 F2 89.997(8) 2_665 3_655
F2 Si1 F2 89.992(8) . 3_655
F2 Si1 F2 89.995(8) 2_665 4_565
F2 Si1 F2 89.995(9) . 4_565
F2 Si1 F2 178.9(7) 3_655 4_565
F2 Si1 F3 90.6(3) 2_665 .
F2 Si1 F3 90.6(3) . .
F2 Si1 F3 90.6(3) 3_655 .
F2 Si1 F3 90.6(3) 4_565 .
F2 Si1 F1 89.4(3) 2_665 .
F2 Si1 F1 89.4(3) . .
F2 Si1 F1 89.4(3) 3_655 .
F2 Si1 F1 89.4(3) 4_565 .
F3 Si1 F1 180.000(3) . .
Si1 F1 Zn1 180.000(1) . .
Si1 F3 Zn2 180.000(1) . .
F4 Si2 F5 91.7(5) . 3_655
F4 Si2 F5 91.7(5) . 4_565
F5 Si2 F5 176.6(9) 3_655 4_565
F4 Si2 F5 91.7(5) . .
F5 Si2 F5 89.95(3) 3_655 .
F5 Si2 F5 89.95(3) 4_565 .
F4 Si2 F5 91.7(5) . 2_665
F5 Si2 F5 89.95(3) 3_655 2_665
F5 Si2 F5 89.95(3) 4_565 2_665
F5 Si2 F5 176.6(9) . 2_665
F4 Si2 F6 180.0 . 1_556
F5 Si2 F6 88.3(4) 3_655 1_556
F5 Si2 F6 88.3(4) 4_565 1_556
F5 Si2 F6 88.3(4) . 1_556
F5 Si2 F6 88.3(4) 2_665 1_556
Si2 F4 Zn2 180.000(1) . .
Si2 F6 Zn1 180.0 1_554 .
F8 Si3 F8 90.001(2) 3 2
F8 Si3 F8 90.001(2) 3 .
F8 Si3 F8 179.7(7) 2 .
F8 Si3 F8 179.7(7) 3 4
F8 Si3 F8 89.998(3) 2 4
F8 Si3 F8 89.998(2) . 4
F8 Si3 F7 90.1(4) 3 .
F8 Si3 F7 90.1(4) 2 .
F8 Si3 F7 90.1(4) . .
F8 Si3 F7 90.1(4) 4 .
F8 Si3 F9 89.9(4) 3 .
F8 Si3 F9 89.9(4) 2 .
F8 Si3 F9 89.9(4) . .
F8 Si3 F9 89.9(4) 4 .
F7 Si3 F9 180.000(1) . .
Si3 F7 Zn4 180.0 . .
Si3 F9 Zn3 180.0 . .
F11 Si4 F11 89.98(3) . 3
F11 Si4 F11 177.9(12) . 2
F11 Si4 F11 89.98(2) 3 2
F11 Si4 F11 89.98(2) . 4
F11 Si4 F11 177.9(12) 3 4
F11 Si4 F11 89.98(3) 2 4
F11 Si4 F12 91.1(6) . .
F11 Si4 F12 91.1(6) 3 .
F11 Si4 F12 91.1(6) 2 .
F11 Si4 F12 91.1(6) 4 .
F11 Si4 F10 88.9(6) . .
F11 Si4 F10 88.9(6) 3 .
F11 Si4 F10 88.9(6) 2 .
F11 Si4 F10 88.9(6) 4 .
F12 Si4 F10 180.000(3) . .
Si4 F10 Zn4 180.000(1) . .
Si4 F12 Zn3 180.0 . 1_556
C5 N1 C1 114.9(6) . .
C5 N1 Zn1 120.7(5) . .
C1 N1 Zn1 123.8(5) . .
C2 C1 N1 123.0(8) . .
C2 C1 H1 118.4 . .
N1 C1 H1 118.6 . .
C1 C2 C3 122.8(8) . .
C1 C2 H2 118.6 . .
C3 C2 H2 118.6 . .
C6 C3 C2 123.6(8) . .
C6 C3 C4 122.7(8) . .
C2 C3 C4 113.7(7) . .
C5 C4 C3 121.8(7) . .
C5 C4 H4 119.1 . .
C3 C4 H4 119.1 . .
N1 C5 C4 122.8(7) . .
N1 C5 H5 118.7 . .
C4 C5 H5 118.5 . .
C3 C6 C7 120.0(8) . .
C3 C6 C11 123.1(9) . .
C7 C6 C11 116.6(7) . .
C8 C7 C6 121.2(8) . .
C8 C7 H7 119.4 . .
C6 C7 H7 119.4 . .
C7 C8 C9 120.3(8) . .
C7 C8 O1 117.3(8) . .
C9 C8 O1 122.3(8) . .
C10 C9 C8 120.3(8) . .
C10 C9 C20 118.2(9) . .
C8 C9 C20 121.2(8) . .
C9 C10 C11 123.1(9) . .
C9 C10 H10 118.4 . .
C11 C10 H10 118.5 . .
O2 C11 C10 126.5(9) . .
O2 C11 C6 115.2(8) . .
C10 C11 C6 118.0(9) . .
C8 O1 C12 124.9(9) . .
C14 C12 O1 99.5(14) . .
C14 C12 C13 139.1(16) . .
O1 C12 C13 115.2(15) . .
C14 C12 C14A 34.3(11) . .
O1 C12 C14A 109.5(7) . .
C13 C12 C14A 109.3(8) . .
C14 C12 C13A 127.3(17) . .
O1 C12 C13A 106.6(13) . .
C14A C12 C13A 93.2(15) . .
C12 C14 C15 111.1(10) . .
C11 O2 C16 114.4(7) . .
O2 C16 C17 111.7(12) . .
O2 C16 C17A 91.1(14) . .
O2 C16 C18 109.9(10) . .
C17 C16 C18 108(2) . .
C17A C16 C18 107.1(17) . .
C19 C18 C16 109.3(9) . .
C19A C18 C16 91.0(15) . .
C24 C20 C21 122.9(9) . .
C24 C20 C9 117.7(9) . .
C21 C20 C9 119.2(8) . .
C20 C21 C22 117.5(8) . .
C20 C21 H21 121.4 . .
C22 C21 H21 121.2 . .
N2 C22 C21 121.3(8) . .
N2 C22 H22 119.3 . .
C21 C22 H22 119.5 . .
C22 N2 C23 122.9(8) . .
C22 N2 Zn3 120.3(7) . .
C23 N2 Zn3 116.1(6) . .
N2 C23 C24 120.3(9) . .
N2 C23 H23 119.9 . .
C24 C23 H23 119.9 . .
C20 C24 C23 114.7(10) . .
C20 C24 H24 122.7 . .
C23 C24 H24 122.6 . .
C31 N3 C27 119.1(6) . .
C31 N3 Zn2 123.0(5) . .
C27 N3 Zn2 117.8(5) . .
N3 C27 C28 119.0(8) . .
N3 C27 H27 120.5 . .
C28 C27 H27 120.6 . .
C29 C28 C27 118.9(7) . .
C29 C28 H28 120.7 . .
C27 C28 H28 120.4 . .
C30 C29 C28 117.2(7) . .
C30 C29 C32 125.4(8) . .
C28 C29 C32 117.4(6) . .
C31 C30 C29 122.5(8) . .
C31 C30 H30 118.7 . .
C29 C30 H30 118.8 . .
N3 C31 C30 123.2(7) . .
N3 C31 H31 118.3 . .
C30 C31 H31 118.5 . .
C33 C32 C37 120.0 . .
C33 C32 C29 120.6(5) . .
C37 C32 C29 119.3(5) . .
O3 C33 C34 121.2(4) . .
O3 C33 C32 118.7(4) . .
C34 C33 C32 120.0 . .
C33 C34 C35 120.0 . .
C33 C34 H34 120.0 . .
C35 C34 H34 120.0 . .
C36 C35 C34 120.0 . .
C36 C35 C46 121.4(4) . .
C34 C35 C46 118.6(4) . .
C37 C36 C35 120.0 . .
C37 C36 O4 120.8(5) . .
C35 C36 O4 119.0(5) . .
C36 C37 C32 120.0 . .
C36 C37 H37 120.0 . .
C32 C37 H37 120.0 . .
C33 O3 C38 119.7(8) . .
C39 C38 C40 110.1(8) . .
C39 C38 O3 131.3(13) . .
C40 C38 O3 107.1(12) . .
C39 C38 H38 101.3 . .
C40 C38 H38 100.9 . .
O3 C38 H38 101.3 . .
C38 C39 H39A 109.6 . .
C38 C39 H39B 109.5 . .
H39A C39 H39B 109.5 . .
C38 C39 H39C 109.3 . .
H39A C39 H39C 109.5 . .
H39B C39 H39C 109.5 . .
C41 C40 C38 97.0(14) . .
C41 C40 H40A 111.9 . .
C38 C40 H40A 112.1 . .
C41 C40 H40B 112.7 . .
C38 C40 H40B 112.9 . .
H40A C40 H40B 109.9 . .
C40 C41 H41A 109.2 . .
C40 C41 H41B 109.3 . .
H41A C41 H41B 109.4 . .
C40 C41 H41C 110.0 . .
H41A C41 H41C 109.4 . .
H41B C41 H41C 109.4 . .
C36 O4 C42 123.5(8) . .
O4 C42 C43 92.8(10) . .
O4 C42 C45 95.9(10) . .
C43 C42 C45 118.2(14) . .
O4 C42 H42 115.3 . .
C43 C42 H42 115.2 . .
C45 C42 H42 115.3 . .
C42 C43 C44 143.3(14) . .
C42 C43 H43A 100.9 . .
C44 C43 H43A 101.3 . .
C42 C43 H43B 101.1 . .
C44 C43 H43B 101.2 . .
H43A C43 H43B 104.4 . .
C43 C44 H44A 109.8 . .
C43 C44 H44B 109.0 . .
H44A C44 H44B 109.5 . .
C43 C44 H44C 109.5 . .
H44A C44 H44C 109.5 . .
H44B C44 H44C 109.5 . .
C42 C45 H45A 109.5 . .
C42 C45 H45B 109.5 . .
H45A C45 H45B 109.5 . .
C42 C45 H45C 109.5 . .
H45A C45 H45C 109.5 . .
H45B C45 H45C 109.5 . .
C47 C46 C50 120.0 . .
C47 C46 C35 121.2(4) . .
C50 C46 C35 118.7(4) . .
C46 C47 C48 120.0 . .
C46 C47 H47 120.0 . .
C48 C47 H47 120.0 . .
N4 C48 C47 120.0 . .
N4 C48 H48 120.0 . .
C47 C48 H48 120.0 . .
C48 N4 C49 120.0 . .
C48 N4 Zn4 116.8(3) . .
C49 N4 Zn4 123.1(3) . .
C50 C49 N4 120.0 . .
C50 C49 H49 120.0 . .
N4 C49 H49 120.0 . .
C49 C50 C46 120.0 . .
C49 C50 H50 120.0 . .
C46 C50 H50 120.0 . .
Cl3 C51 Cl2 114.3(9) . .
Cl3 C51 Cl1 109.2(7) . .
Cl2 C51 Cl1 109.6(7) . .
Cl3 C51 H51 107.9 . .
Cl2 C51 H51 107.9 . .
Cl1 C51 H51 107.9 . .
Cl4 C52 Cl6 119.6(10) . .
Cl4 C52 Cl5 116.3(10) . .
Cl6 C52 Cl5 106.8(9) . .
Cl4 C52 H52 104.1 . .
Cl6 C52 H52 104.1 . .
Cl5 C52 H52 104.1 . .
Cl9 C54 Cl8 109.8(10) . .
Cl9 C54 Cl7 105.1(7) . .
Cl8 C54 Cl7 106.1(9) . .
Cl9 C54 H54 111.8 . .
Cl8 C54 H54 111.8 . .
Cl7 C54 H54 111.9 . .
C15A C14A C12 109.9(9) . .

loop_
_geom_bond_atom_site_label_1
_geom_bond_atom_site_label_2
_geom_bond_distance
_geom_bond_site_symmetry_2
Zn1 N1 2.090(5) .
Zn1 N1 2.090(5) 2_665
Zn1 N1 2.090(5) 4_565
Zn1 N1 2.090(5) 3_655
Zn1 F1 2.101(8) .
Zn1 F6 2.123(9) .
Zn2 F3 2.126(10) .
Zn2 F4 2.148(10) .
Zn2 N3 2.151(5) 2_665
Zn2 N3 2.151(5) 4_565
Zn2 N3 2.151(5) 3_655
Zn2 N3 2.151(5) .
Zn3 F9 2.056(11) .
Zn3 F12 2.065(12) 1_554
Zn3 N2 2.182(6) 3
Zn3 N2 2.182(6) .
Zn3 N2 2.182(6) 2
Zn3 N2 2.182(6) 4
Zn4 F7 2.056(10) .
Zn4 F10 2.107(10) .
Zn4 N4 2.128(4) 3
Zn4 N4 2.128(4) 4
Zn4 N4 2.128(4) 2
Zn4 N4 2.128(4) .
Si1 F2 1.648(5) 2_665
Si1 F2 1.648(5) .
Si1 F2 1.648(5) 3_655
Si1 F2 1.648(5) 4_565
Si1 F3 1.693(11) .
Si1 F1 1.699(9) .
Si2 F4 1.651(11) .
Si2 F5 1.663(8) 3_655
Si2 F5 1.663(8) 4_565
Si2 F5 1.663(8) .
Si2 F5 1.663(8) 2_665
Si2 F6 1.731(10) 1_556
F6 Si2 1.731(10) 1_554
Si3 F8 1.649(6) 3
Si3 F8 1.649(6) 2
Si3 F8 1.649(6) .
Si3 F8 1.649(6) 4
Si3 F7 1.751(12) .
Si3 F9 1.754(12) .
Si4 F11 1.619(11) .
Si4 F11 1.619(11) 3
Si4 F11 1.619(11) 2
Si4 F11 1.619(11) 4
Si4 F12 1.737(14) .
Si4 F10 1.746(12) .
F12 Zn3 2.066(12) 1_556
N1 C5 1.358(10) .
N1 C1 1.390(10) .
C1 C2 1.347(12) .
C1 H1 0.9500 .
C2 C3 1.404(12) .
C2 H2 0.9500 .
C3 C6 1.397(11) .
C3 C4 1.410(11) .
C4 C5 1.392(11) .
C4 H4 0.9500 .
C5 H5 0.9500 .
C6 C7 1.455(13) .
C6 C11 1.450(13) .
C7 C8 1.367(11) .
C7 H7 0.9500 .
C8 C9 1.376(13) .
C8 O1 1.380(12) .
C9 C10 1.362(15) .
C9 C20 1.546(12) .
C10 C11 1.389(13) .
C10 H10 0.9500 .
C11 O2 1.291(12) .
O1 C12 1.540(9) .
C12 C14 1.528(10) .
C12 C13 1.548(10) .
C12 C14A 1.554(9) .
C12 C13A 1.59(4) .
C14 C15 1.543(10) .
O2 C16 1.536(9) .
C16 C17 1.547(10) .
C16 C17A 1.551(10) .
C16 C18 1.556(9) .
C18 C19 1.548(10) .
C18 C19A 1.550(10) .
C20 C24 1.379(14) .
C20 C21 1.387(14) .
C21 C22 1.423(15) .
C21 H21 0.9500 .
C22 N2 1.251(12) .
C22 H22 0.9500 .
N2 C23 1.378(11) .
C23 C24 1.446(14) .
C23 H23 0.9500 .
C24 H24 0.9500 .
N3 C31 1.307(10) .
N3 C27 1.384(9) .
C27 C28 1.420(11) .
C27 H27 0.9500 .
C28 C29 1.406(13) .
C28 H28 0.9500 .
C29 C30 1.352(11) .
C29 C32 1.483(8) .
C30 C31 1.328(12) .
C30 H30 0.9500 .
C31 H31 0.9500 .
C32 C33 1.3900 .
C32 C37 1.3900 .
C33 O3 1.326(8) .
C33 C34 1.3900 .
C34 C35 1.3900 .
C34 H34 0.9500 .
C35 C36 1.3900 .
C35 C46 1.537(5) .
C36 C37 1.3900 .
C36 O4 1.401(10) .
C37 H37 0.9500 .
O3 C38 1.550(9) .
C38 C39 1.536(9) .
C38 C40 1.538(9) .
C38 H38 1.0000 .
C39 H39A 0.9800 .
C39 H39B 0.9800 .
C39 H39C 0.9800 .
C40 C41 1.538(9) .
C40 H40A 0.9900 .
C40 H40B 0.9900 .
C41 H41A 0.9805 .
C41 H41B 0.9805 .
C41 H41C 0.9805 .
O4 C42 1.512(9) .
C42 C43 1.524(9) .
C42 C45 1.535(9) .
C42 H42 1.0000 .
C43 C44 1.535(9) .
C43 H43A 0.9900 .
C43 H43B 0.9900 .
C44 H44A 0.9800 .
C44 H44B 0.9800 .
C44 H44C 0.9800 .
C45 H45A 0.9802 .
C45 H45B 0.9802 .
C45 H45C 0.9802 .
C46 C47 1.3900 .
C46 C50 1.3900 .
C47 C48 1.3900 .
C47 H47 0.9500 .
C48 N4 1.3900 .
C48 H48 0.9500 .
N4 C49 1.3900 .
C49 C50 1.3900 .
C49 H49 0.9500 .
C50 H50 0.9500 .
C51 Cl3 1.666(13) .
C51 Cl2 1.767(15) .
C51 Cl1 1.803(14) .
C51 H51 1.0000 .
C52 Cl4 1.58(2) .
C52 Cl6 1.770(16) .
C52 Cl5 1.785(16) .
C52 H52 1.0000 .
C54 Cl9 1.676(14) .
C54 Cl8 1.856(18) .
C54 Cl7 1.863(15) .
C54 H54 1.0000 .
C14A C15A 1.541(10) .

loop_
_platon_squeeze_void_nr
_platon_squeeze_void_average_x
_platon_squeeze_void_average_y
_platon_squeeze_void_average_z
_platon_squeeze_void_volume
_platon_squeeze_void_count_electrons
1 -0.011 0.496 -0.001 3524.3 364.8
